data_7118848
loop_
_publ_author_name
'Arnold, Nicole'
'Braunschweig, Holger'
'Damme, Alexander'
'Dewhurst, Rian D.'
'Pentecost, Leanne'
'Radacki, Krzysztof'
'Stellwag-Konertz, Sascha'
'Thiess, Torsten'
'Trumpp, Alexandra'
'Vargas, Alfredo'

_publ_section_title
;
 New outcomes of Lewis base addition to diboranes(4): electronic effects
 override strong steric disincentives.
;
_journal_issue 27
_journal_name_full 'Chemical communications (Cambridge, England)'
_journal_page_first 4898
_journal_page_last 4901
_journal_paper_doi 10.1039/c6cc01493c
_journal_volume 52
_journal_year 2016
_chemical_formula_moiety 'C32 H42 B2 F2 N4, C H2 Cl2'
_chemical_formula_sum 'C33 H44 B2 Cl2 F2 N4'
_chemical_formula_weight 627.24
_space_group_crystal_system triclinic
_space_group_IT_number 2
_space_group_name_Hall '-P 1'
_space_group_name_H-M_alt 'P -1'
_symmetry_space_group_name_Hall '-P 1'
_symmetry_space_group_name_H-M 'P -1'
_atom_sites_solution_hydrogens geom
_atom_sites_solution_primary iterative
_atom_sites_solution_secondary difmap
_audit_creation_method SHELXL-2014/7
_audit_update_record
;
2016-02-11 deposited with the CCDC.
2016-03-04 downloaded from the CCDC.
;
_cell_angle_alpha 92.267(9)
_cell_angle_beta 92.359(10)
_cell_angle_gamma 113.535(10)
_cell_formula_units_Z 2
_cell_length_a 11.043(2)
_cell_length_b 11.083(4)
_cell_length_c 14.473(3)
_cell_measurement_reflns_used 9874
_cell_measurement_temperature 100(2)
_cell_measurement_theta_max 27.50
_cell_measurement_theta_min 2.38
_cell_volume 1619.6(7)
_computing_cell_refinement 'Saint+ ver. V8.34A (Bruker AXS)'
_computing_data_collection 'APEX2 ver. 2014.9 (Bruker AXS)'
_computing_data_reduction 'Saint+ ver. V8.34A (Bruker AXS)'
_computing_molecular_graphics 'ShelXLe (Huebschle et all, 2011)'
_computing_publication_material 'SHELXL-2014/7 (Sheldrick, 2014)'
_computing_structure_refinement 'SHELXL-2014/7 (Sheldrick, 2014)'
_computing_structure_solution 'SHELXT (Sheldrick, 2014)'
_diffrn_ambient_temperature 100(2)
_diffrn_detector 'CMOS area detector (Photon 100)'
_diffrn_detector_area_resol_mean 10.24
_diffrn_measured_fraction_theta_full 1.000
_diffrn_measured_fraction_theta_max 0.997
_diffrn_measurement_device_type 'Bruker D8 Quest'
_diffrn_measurement_method '\f and \w scans'
_diffrn_radiation_monochromator 'multi-layer mirror'
_diffrn_radiation_type MoK\a
_diffrn_radiation_wavelength 0.71073
_diffrn_reflns_av_R_equivalents 0.0331
_diffrn_reflns_av_unetI/netI 0.0322
_diffrn_reflns_Laue_measured_fraction_full 1.000
_diffrn_reflns_Laue_measured_fraction_max 0.997
_diffrn_reflns_limit_h_max 14
_diffrn_reflns_limit_h_min -13
_diffrn_reflns_limit_k_max 14
_diffrn_reflns_limit_k_min -14
_diffrn_reflns_limit_l_max 18
_diffrn_reflns_limit_l_min -18
_diffrn_reflns_number 30293
_diffrn_reflns_point_group_measured_fraction_full 1.000
_diffrn_reflns_point_group_measured_fraction_max 0.997
_diffrn_reflns_theta_full 26.000
_diffrn_reflns_theta_max 27.543
_diffrn_reflns_theta_min 2.008
_diffrn_source 'microfocus sealed tube (Incoatec ImS)'
_exptl_absorpt_coefficient_mu 0.242
_exptl_absorpt_correction_T_max 0.7456
_exptl_absorpt_correction_T_min 0.7128
_exptl_absorpt_correction_type multi-scan
_exptl_absorpt_process_details 'SadAbs 2014/5 (Bruker AXS)'
_exptl_crystal_colour colourless
_exptl_crystal_density_diffrn 1.286
_exptl_crystal_description block
_exptl_crystal_F_000 664
_exptl_crystal_size_max 0.48
_exptl_crystal_size_mid 0.39
_exptl_crystal_size_min 0.16
_refine_diff_density_max 1.455
_refine_diff_density_min -0.775
_refine_diff_density_rms 0.093
_refine_ls_extinction_method none
_refine_ls_goodness_of_fit_ref 1.055
_refine_ls_hydrogen_treatment constr
_refine_ls_matrix_type full
_refine_ls_number_parameters 399
_refine_ls_number_reflns 7433
_refine_ls_number_restraints 0
_refine_ls_restrained_S_all 1.055
_refine_ls_R_factor_all 0.0666
_refine_ls_R_factor_gt 0.0603
_refine_ls_shift/su_max 0.010
_refine_ls_shift/su_mean 0.000
_refine_ls_structure_factor_coef Fsqd
_refine_ls_weighting_details 'w=1/[\s^2^(Fo^2^)+(0.1193P)^2^+1.0508P] where P=(Fo^2^+2Fc^2^)/3'
_refine_ls_weighting_scheme calc
_refine_ls_wR_factor_gt 0.1703
_refine_ls_wR_factor_ref 0.1768
_reflns_Friedel_coverage 0.000
_reflns_number_gt 6734
_reflns_number_total 7433
_reflns_threshold_expression 'I > 2\s(I)'
_cod_data_source_file c6cc01493c2.cif
_cod_data_source_block 3
_cod_depositor_comments
;
Adding full bibliography for 7118845--7118848.cif.

2018-01-26
Z value and formula fixed to values more according to usual
chemical conventions.                 miguel
;
_cod_original_formula_weight 313.62
_cod_original_formula_moiety 'C16.50 H22 B Cl F N2'
_cod_original_formula_units_Z 4
_cod_original_cell_volume 1619.5(7)
_cod_original_formula_sum 'C16.50 H22 B Cl F N2'
_cod_database_code 7118848
_shelx_shelxl_version_number 2014/7
_shelx_space_group_comment
;
The symmetry employed for this shelxl refinement is uniquely defined
by the following loop, which should always be used as a source of
symmetry information in preference to the above space-group names.
They are only intended as comments.
;

loop_
_space_group_symop_operation_xyz
'x, y, z'
'-x, -y, -z'

loop_
_atom_site_label
_atom_site_type_symbol
_atom_site_fract_x
_atom_site_fract_y
_atom_site_fract_z
_atom_site_U_iso_or_equiv
_atom_site_adp_type
_atom_site_occupancy
_atom_site_site_symmetry_order
_atom_site_calc_flag
_atom_site_refinement_flags_posn
_atom_site_refinement_flags_adp
B1_1 B 0.3302(2) 0.5085(2) 0.74677(17) 0.0105(4) Uani 1 1 d . .
F1_1 F 0.26781(13) 0.48081(14) 0.65423(9) 0.0138(3) Uani 1 1 d . .
B2_1 B 0.4799(2) 0.6549(2) 0.74868(17) 0.0108(5) Uani 1 1 d . .
F2_1 F 0.50988(13) 0.71986(13) 0.83955(9) 0.0131(3) Uani 1 1 d . .
C1_2 C 0.3126(2) 0.3701(2) 0.79467(15) 0.0116(4) Uani 1 1 d . .
C2_2 C 0.1969(2) 0.2533(2) 0.77417(16) 0.0137(4) Uani 1 1 d . .
C3_2 C 0.1774(3) 0.1379(2) 0.81846(17) 0.0171(5) Uani 1 1 d . .
H3_2 H 0.1004 0.0607 0.8011 0.021 Uiso 1 1 calc R U
C4_2 C 0.2663(3) 0.1317(2) 0.88713(18) 0.0196(5) Uani 1 1 d . .
C5_2 C 0.3794(3) 0.2454(2) 0.90828(17) 0.0186(5) Uani 1 1 d . .
H5_2 H 0.4409 0.2452 0.9560 0.022 Uiso 1 1 calc R U
C6_2 C 0.4058(2) 0.3605(2) 0.86161(16) 0.0142(4) Uani 1 1 d . .
C7_2 C 0.0865(2) 0.2456(3) 0.70502(19) 0.0201(5) Uani 1 1 d . .
H7A_2 H 0.0532 0.3123 0.7233 0.030 Uiso 1 1 calc R U
H7B_2 H 0.0144 0.1577 0.7040 0.030 Uiso 1 1 calc R U
H7C_2 H 0.1205 0.2617 0.6432 0.030 Uiso 1 1 calc R U
C8_2 C 0.2405(4) 0.0077(3) 0.9365(2) 0.0321(7) Uani 1 1 d . .
H8A_2 H 0.3217 0.0154 0.9711 0.048 Uiso 1 1 calc R U
H8B_2 H 0.2123 -0.0677 0.8911 0.048 Uiso 1 1 calc R U
H8C_2 H 0.1707 -0.0053 0.9795 0.048 Uiso 1 1 calc R U
C9_2 C 0.5395(2) 0.4721(2) 0.88502(17) 0.0172(5) Uani 1 1 d . .
H9A_2 H 0.5961 0.4394 0.9210 0.026 Uiso 1 1 calc R U
H9B_2 H 0.5281 0.5427 0.9216 0.026 Uiso 1 1 calc R U
H9C_2 H 0.5810 0.5064 0.8277 0.026 Uiso 1 1 calc R U
C1_3 C 0.6178(2) 0.6670(2) 0.70076(15) 0.0110(4) Uani 1 1 d . .
C2_3 C 0.6281(2) 0.5688(2) 0.63978(15) 0.0131(4) Uani 1 1 d . .
C3_3 C 0.7451(2) 0.5890(3) 0.59624(16) 0.0169(5) Uani 1 1 d . .
H3_3 H 0.7471 0.5212 0.5549 0.020 Uiso 1 1 calc R U
C4_3 C 0.8577(2) 0.7041(3) 0.61145(16) 0.0171(5) Uani 1 1 d . .
C5_3 C 0.8505(2) 0.8005(2) 0.67261(17) 0.0169(5) Uani 1 1 d . .
H5_3 H 0.9269 0.8801 0.6852 0.020 Uiso 1 1 calc R U
C6_3 C 0.7347(2) 0.7845(2) 0.71628(15) 0.0130(4) Uani 1 1 d . .
C7_3 C 0.5149(2) 0.4362(2) 0.61838(17) 0.0168(5) Uani 1 1 d . .
H7A_3 H 0.4467 0.4468 0.5782 0.025 Uiso 1 1 calc R U
H7B_3 H 0.4771 0.3995 0.6762 0.025 Uiso 1 1 calc R U
H7C_3 H 0.5476 0.3763 0.5869 0.025 Uiso 1 1 calc R U
C8_3 C 0.9829(3) 0.7250(3) 0.56365(19) 0.0245(6) Uani 1 1 d . .
H8A_3 H 1.0008 0.7962 0.5213 0.037 Uiso 1 1 calc R U
H8B_3 H 0.9721 0.6436 0.5285 0.037 Uiso 1 1 calc R U
H8C_3 H 1.0571 0.7487 0.6101 0.037 Uiso 1 1 calc R U
C9_3 C 0.7417(2) 0.8987(2) 0.78035(18) 0.0174(5) Uani 1 1 d . .
H9A_3 H 0.7334 0.8718 0.8443 0.026 Uiso 1 1 calc R U
H9B_3 H 0.6694 0.9248 0.7626 0.026 Uiso 1 1 calc R U
H9C_3 H 0.8267 0.9734 0.7757 0.026 Uiso 1 1 calc R U
N1_4 N 0.23067(19) 0.55721(19) 0.80475(13) 0.0112(4) Uani 1 1 d . .
C2_4 C 0.1340(2) 0.5849(2) 0.76378(16) 0.0139(4) Uani 1 1 d . .
H2_4 H 0.1211 0.5733 0.6982 0.017 Uiso 1 1 calc R U
C3_4 C 0.0521(2) 0.6292(2) 0.81158(17) 0.0161(5) Uani 1 1 d . .
H3_4 H -0.0150 0.6469 0.7791 0.019 Uiso 1 1 calc R U
C4_4 C 0.0692(2) 0.6478(2) 0.90960(17) 0.0146(4) Uani 1 1 d . .
C5_4 C 0.1743(2) 0.6223(2) 0.95118(16) 0.0145(4) Uani 1 1 d . .
H5_4 H 0.1926 0.6361 1.0164 0.017 Uiso 1 1 calc R U
C6_4 C 0.2495(2) 0.5779(2) 0.89848(15) 0.0133(4) Uani 1 1 d . .
H6_4 H 0.3183 0.5606 0.9287 0.016 Uiso 1 1 calc R U
N7_4 N -0.0103(2) 0.6870(2) 0.95991(16) 0.0199(4) Uani 1 1 d . .
C8_4 C -0.1146(3) 0.7166(3) 0.9153(2) 0.0286(6) Uani 1 1 d . .
H8A_4 H -0.0755 0.8013 0.8866 0.043 Uiso 1 1 calc R U
H8B_4 H -0.1750 0.7217 0.9615 0.043 Uiso 1 1 calc R U
H8C_4 H -0.1637 0.6470 0.8675 0.043 Uiso 1 1 calc R U
C9_4 C 0.0179(3) 0.7175(3) 1.05921(19) 0.0243(6) Uani 1 1 d . .
H9A_4 H 0.0240 0.6418 1.0886 0.036 Uiso 1 1 calc R U
H9B_4 H -0.0533 0.7369 1.0853 0.036 Uiso 1 1 calc R U
H9C_4 H 0.1020 0.7945 1.0706 0.036 Uiso 1 1 calc R U
N1_5 N 0.43163(18) 0.75338(19) 0.68876(13) 0.0107(4) Uani 1 1 d . .
C2_5 C 0.4187(2) 0.7394(2) 0.59520(16) 0.0138(4) Uani 1 1 d . .
H2_5 H 0.4430 0.6754 0.5651 0.017 Uiso 1 1 calc R U
C3_5 C 0.3723(2) 0.8125(2) 0.54156(16) 0.0152(4) Uani 1 1 d . .
H3_5 H 0.3643 0.7977 0.4761 0.018 Uiso 1 1 calc R U
C4_5 C 0.3361(2) 0.9102(2) 0.58311(16) 0.0134(4) Uani 1 1 d . .
C5_5 C 0.3469(2) 0.9210(2) 0.68113(16) 0.0150(4) Uani 1 1 d . .
H5_5 H 0.3216 0.9826 0.7135 0.018 Uiso 1 1 calc R U
C6_5 C 0.3937(2) 0.8432(2) 0.72957(16) 0.0137(4) Uani 1 1 d . .
H6_5 H 0.3997 0.8529 0.7953 0.016 Uiso 1 1 calc R U
N7_5 N 0.2941(2) 0.9868(2) 0.53177(15) 0.0183(4) Uani 1 1 d . .
C8_5 C 0.2744(3) 0.9638(3) 0.43123(18) 0.0228(5) Uani 1 1 d . .
H8A_5 H 0.3602 0.9862 0.4044 0.034 Uiso 1 1 calc R U
H8B_5 H 0.2318 1.0192 0.4063 0.034 Uiso 1 1 calc R U
H8C_5 H 0.2179 0.8708 0.4154 0.034 Uiso 1 1 calc R U
C9_5 C 0.2580(3) 1.0872(3) 0.5754(2) 0.0251(6) Uani 1 1 d . .
H9A_5 H 0.1755 1.0447 0.6063 0.038 Uiso 1 1 calc R U
H9B_5 H 0.2457 1.1429 0.5281 0.038 Uiso 1 1 calc R U
H9C_5 H 0.3286 1.1417 0.6211 0.038 Uiso 1 1 calc R U
C1_6 C 0.6125(4) 0.2113(3) 0.7681(2) 0.0379(7) Uani 1 1 d . .
H1A_6 H 0.5848 0.1473 0.7136 0.046 Uiso 1 1 calc R U
H1B_6 H 0.5466 0.2506 0.7728 0.046 Uiso 1 1 calc R U
Cl2_6 Cl 0.61351(8) 0.12599(8) 0.86993(6) 0.0384(2) Uani 1 1 d . .
Cl3_6 Cl 0.76512(9) 0.33428(10) 0.75110(7) 0.0485(2) Uani 1 1 d . .

loop_
_atom_site_aniso_label
_atom_site_aniso_U_11
_atom_site_aniso_U_22
_atom_site_aniso_U_33
_atom_site_aniso_U_23
_atom_site_aniso_U_13
_atom_site_aniso_U_12
B1_1 0.0101(10) 0.0135(12) 0.0093(10) 0.0008(9) 0.0015(8) 0.0061(9)
F1_1 0.0139(6) 0.0189(7) 0.0082(6) 0.0001(5) -0.0010(5) 0.0066(5)
B2_1 0.0126(11) 0.0126(12) 0.0092(10) 0.0026(9) 0.0004(9) 0.0069(9)
F2_1 0.0155(6) 0.0147(7) 0.0089(6) -0.0001(5) 0.0007(5) 0.0060(5)
C1_2 0.0140(10) 0.0128(11) 0.0090(9) 0.0011(8) 0.0039(8) 0.0060(9)
C2_2 0.0128(10) 0.0150(11) 0.0132(10) -0.0021(8) 0.0023(8) 0.0055(9)
C3_2 0.0195(11) 0.0105(11) 0.0199(11) 0.0002(9) 0.0058(9) 0.0042(9)
C4_2 0.0276(13) 0.0132(11) 0.0183(11) 0.0045(9) 0.0062(10) 0.0077(10)
C5_2 0.0239(12) 0.0177(12) 0.0158(11) 0.0048(9) -0.0003(9) 0.0098(10)
C6_2 0.0161(11) 0.0148(11) 0.0125(10) 0.0011(8) 0.0010(8) 0.0071(9)
C7_2 0.0159(11) 0.0155(12) 0.0267(13) -0.0001(10) -0.0030(10) 0.0045(9)
C8_2 0.0471(18) 0.0181(14) 0.0284(14) 0.0118(11) 0.0040(13) 0.0090(12)
C9_2 0.0173(11) 0.0168(12) 0.0169(11) 0.0053(9) -0.0028(9) 0.0062(9)
C1_3 0.0127(10) 0.0138(11) 0.0089(9) 0.0047(8) 0.0020(8) 0.0073(9)
C2_3 0.0129(10) 0.0165(11) 0.0099(10) 0.0010(8) 0.0004(8) 0.0060(9)
C3_3 0.0166(11) 0.0236(13) 0.0132(10) 0.0011(9) 0.0030(9) 0.0107(10)
C4_3 0.0130(10) 0.0270(13) 0.0141(11) 0.0076(9) 0.0042(8) 0.0102(10)
C5_3 0.0126(10) 0.0186(12) 0.0182(11) 0.0062(9) 0.0005(9) 0.0043(9)
C6_3 0.0136(10) 0.0145(11) 0.0117(10) 0.0039(8) 0.0003(8) 0.0063(9)
C7_3 0.0160(11) 0.0171(12) 0.0171(11) -0.0015(9) 0.0043(9) 0.0064(9)
C8_3 0.0139(11) 0.0343(15) 0.0253(13) 0.0055(11) 0.0078(10) 0.0086(11)
C9_3 0.0149(11) 0.0133(11) 0.0223(12) 0.0001(9) 0.0007(9) 0.0041(9)
N1_4 0.0110(8) 0.0134(9) 0.0097(8) 0.0028(7) 0.0023(7) 0.0053(7)
C2_4 0.0135(10) 0.0159(11) 0.0132(10) 0.0034(8) 0.0004(8) 0.0068(9)
C3_4 0.0127(10) 0.0189(12) 0.0189(11) 0.0050(9) 0.0014(9) 0.0083(9)
C4_4 0.0134(10) 0.0124(11) 0.0194(11) 0.0051(9) 0.0069(9) 0.0056(9)
C5_4 0.0188(11) 0.0151(11) 0.0117(10) 0.0033(8) 0.0039(9) 0.0084(9)
C6_4 0.0146(10) 0.0168(11) 0.0100(10) 0.0028(8) 0.0012(8) 0.0079(9)
N7_4 0.0203(10) 0.0235(11) 0.0229(11) 0.0081(9) 0.0119(8) 0.0147(9)
C8_4 0.0193(13) 0.0363(16) 0.0385(16) 0.0050(13) 0.0075(11) 0.0190(12)
C9_4 0.0310(14) 0.0258(14) 0.0224(13) 0.0064(10) 0.0155(11) 0.0164(12)
N1_5 0.0110(8) 0.0117(9) 0.0103(8) 0.0017(7) 0.0025(7) 0.0053(7)
C2_5 0.0165(10) 0.0149(11) 0.0125(10) 0.0024(8) 0.0035(8) 0.0085(9)
C3_5 0.0177(11) 0.0185(12) 0.0122(10) 0.0028(9) 0.0032(8) 0.0097(9)
C4_5 0.0107(10) 0.0127(11) 0.0174(11) 0.0044(8) 0.0037(8) 0.0048(8)
C5_5 0.0154(10) 0.0140(11) 0.0176(11) -0.0002(9) 0.0028(9) 0.0080(9)
C6_5 0.0145(10) 0.0137(11) 0.0135(10) -0.0011(8) 0.0020(8) 0.0064(9)
N7_5 0.0233(11) 0.0196(11) 0.0187(10) 0.0073(8) 0.0048(8) 0.0147(9)
C8_5 0.0287(13) 0.0283(14) 0.0195(12) 0.0095(10) 0.0033(10) 0.0190(11)
C9_5 0.0313(14) 0.0223(13) 0.0294(14) 0.0016(11) -0.0013(11) 0.0191(12)
C1_6 0.0471(19) 0.0292(16) 0.0378(17) -0.0086(13) -0.0120(15) 0.0181(14)
Cl2_6 0.0401(4) 0.0325(4) 0.0460(4) -0.0017(3) 0.0001(3) 0.0188(3)
Cl3_6 0.0337(4) 0.0476(5) 0.0614(6) 0.0104(4) 0.0021(4) 0.0127(4)

loop_
_atom_type_symbol
_atom_type_description
_atom_type_scat_dispersion_real
_atom_type_scat_dispersion_imag
_atom_type_scat_source
C C 0.0033 0.0016 'International Tables Vol C Tables 4.2.6.8 and 6.1.1.4'
H H 0.0000 0.0000 'International Tables Vol C Tables 4.2.6.8 and 6.1.1.4'
B B 0.0013 0.0007 'International Tables Vol C Tables 4.2.6.8 and 6.1.1.4'
N N 0.0061 0.0033 'International Tables Vol C Tables 4.2.6.8 and 6.1.1.4'
F F 0.0171 0.0103 'International Tables Vol C Tables 4.2.6.8 and 6.1.1.4'
Cl Cl 0.1484 0.1585 'International Tables Vol C Tables 4.2.6.8 and 6.1.1.4'

loop_
_geom_angle_atom_site_label_1
_geom_angle_atom_site_label_2
_geom_angle_atom_site_label_3
_geom_angle
F1_1 B1_1 N1_4 102.50(17)
F1_1 B1_1 C1_2 110.45(18)
N1_4 B1_1 C1_2 102.53(16)
F1_1 B1_1 B2_1 109.08(17)
N1_4 B1_1 B2_1 103.15(17)
C1_2 B1_1 B2_1 126.02(18)
F2_1 B2_1 N1_5 102.52(17)
F2_1 B2_1 C1_3 110.38(18)
N1_5 B2_1 C1_3 103.19(16)
F2_1 B2_1 B1_1 110.16(17)
N1_5 B2_1 B1_1 101.77(17)
C1_3 B2_1 B1_1 125.59(19)
C2_2 C1_2 C6_2 115.7(2)
C2_2 C1_2 B1_1 120.7(2)
C6_2 C1_2 B1_1 123.5(2)
C3_2 C2_2 C1_2 121.1(2)
C3_2 C2_2 C7_2 115.9(2)
C1_2 C2_2 C7_2 123.0(2)
C4_2 C3_2 C2_2 122.5(2)
C4_2 C3_2 H3_2 118.7
C2_2 C3_2 H3_2 118.7
C5_2 C4_2 C3_2 116.9(2)
C5_2 C4_2 C8_2 121.6(3)
C3_2 C4_2 C8_2 121.6(3)
C4_2 C5_2 C6_2 122.1(2)
C4_2 C5_2 H5_2 118.9
C6_2 C5_2 H5_2 118.9
C5_2 C6_2 C1_2 121.4(2)
C5_2 C6_2 C9_2 116.2(2)
C1_2 C6_2 C9_2 122.3(2)
C2_2 C7_2 H7A_2 109.5
C2_2 C7_2 H7B_2 109.5
H7A_2 C7_2 H7B_2 109.5
C2_2 C7_2 H7C_2 109.5
H7A_2 C7_2 H7C_2 109.5
H7B_2 C7_2 H7C_2 109.5
C4_2 C8_2 H8A_2 109.5
C4_2 C8_2 H8B_2 109.5
H8A_2 C8_2 H8B_2 109.5
C4_2 C8_2 H8C_2 109.5
H8A_2 C8_2 H8C_2 109.5
H8B_2 C8_2 H8C_2 109.5
C6_2 C9_2 H9A_2 109.5
C6_2 C9_2 H9B_2 109.5
H9A_2 C9_2 H9B_2 109.5
C6_2 C9_2 H9C_2 109.5
H9A_2 C9_2 H9C_2 109.5
H9B_2 C9_2 H9C_2 109.5
C2_3 C1_3 C6_3 115.4(2)
C2_3 C1_3 B2_1 124.4(2)
C6_3 C1_3 B2_1 120.09(19)
C3_3 C2_3 C1_3 121.6(2)
C3_3 C2_3 C7_3 116.0(2)
C1_3 C2_3 C7_3 122.4(2)
C4_3 C3_3 C2_3 122.3(2)
C4_3 C3_3 H3_3 118.9
C2_3 C3_3 H3_3 118.9
C3_3 C4_3 C5_3 117.0(2)
C3_3 C4_3 C8_3 121.7(2)
C5_3 C4_3 C8_3 121.3(2)
C4_3 C5_3 C6_3 122.3(2)
C4_3 C5_3 H5_3 118.8
C6_3 C5_3 H5_3 118.8
C5_3 C6_3 C1_3 121.4(2)
C5_3 C6_3 C9_3 116.2(2)
C1_3 C6_3 C9_3 122.4(2)
C2_3 C7_3 H7A_3 109.5
C2_3 C7_3 H7B_3 109.5
H7A_3 C7_3 H7B_3 109.5
C2_3 C7_3 H7C_3 109.5
H7A_3 C7_3 H7C_3 109.5
H7B_3 C7_3 H7C_3 109.5
C4_3 C8_3 H8A_3 109.5
C4_3 C8_3 H8B_3 109.5
H8A_3 C8_3 H8B_3 109.5
C4_3 C8_3 H8C_3 109.5
H8A_3 C8_3 H8C_3 109.5
H8B_3 C8_3 H8C_3 109.5
C6_3 C9_3 H9A_3 109.5
C6_3 C9_3 H9B_3 109.5
H9A_3 C9_3 H9B_3 109.5
C6_3 C9_3 H9C_3 109.5
H9A_3 C9_3 H9C_3 109.5
H9B_3 C9_3 H9C_3 109.5
C2_4 N1_4 C6_4 117.0(2)
C2_4 N1_4 B1_1 123.35(18)
C6_4 N1_4 B1_1 119.60(18)
N1_4 C2_4 C3_4 123.9(2)
N1_4 C2_4 H2_4 118.1
C3_4 C2_4 H2_4 118.1
C2_4 C3_4 C4_4 119.3(2)
C2_4 C3_4 H3_4 120.3
C4_4 C3_4 H3_4 120.3
N7_4 C4_4 C5_4 122.2(2)
N7_4 C4_4 C3_4 121.8(2)
C5_4 C4_4 C3_4 115.9(2)
C6_4 C5_4 C4_4 120.6(2)
C6_4 C5_4 H5_4 119.7
C4_4 C5_4 H5_4 119.7
N1_4 C6_4 C5_4 123.2(2)
N1_4 C6_4 H6_4 118.4
C5_4 C6_4 H6_4 118.4
C4_4 N7_4 C8_4 121.1(2)
C4_4 N7_4 C9_4 120.4(2)
C8_4 N7_4 C9_4 118.1(2)
N7_4 C8_4 H8A_4 109.5
N7_4 C8_4 H8B_4 109.5
H8A_4 C8_4 H8B_4 109.5
N7_4 C8_4 H8C_4 109.5
H8A_4 C8_4 H8C_4 109.5
H8B_4 C8_4 H8C_4 109.5
N7_4 C9_4 H9A_4 109.5
N7_4 C9_4 H9B_4 109.5
H9A_4 C9_4 H9B_4 109.5
N7_4 C9_4 H9C_4 109.5
H9A_4 C9_4 H9C_4 109.5
H9B_4 C9_4 H9C_4 109.5
C6_5 N1_5 C2_5 116.93(19)
C6_5 N1_5 B2_1 122.52(18)
C2_5 N1_5 B2_1 120.35(18)
N1_5 C2_5 C3_5 123.4(2)
N1_5 C2_5 H2_5 118.3
C3_5 C2_5 H2_5 118.3
C2_5 C3_5 C4_5 120.4(2)
C2_5 C3_5 H3_5 119.8
C4_5 C3_5 H3_5 119.8
N7_5 C4_5 C5_5 123.0(2)
N7_5 C4_5 C3_5 121.7(2)
C5_5 C4_5 C3_5 115.4(2)
C6_5 C5_5 C4_5 120.4(2)
C6_5 C5_5 H5_5 119.8
C4_5 C5_5 H5_5 119.8
N1_5 C6_5 C5_5 123.4(2)
N1_5 C6_5 H6_5 118.3
C5_5 C6_5 H6_5 118.3
C4_5 N7_5 C9_5 121.1(2)
C4_5 N7_5 C8_5 120.5(2)
C9_5 N7_5 C8_5 118.3(2)
N7_5 C8_5 H8A_5 109.5
N7_5 C8_5 H8B_5 109.5
H8A_5 C8_5 H8B_5 109.5
N7_5 C8_5 H8C_5 109.5
H8A_5 C8_5 H8C_5 109.5
H8B_5 C8_5 H8C_5 109.5
N7_5 C9_5 H9A_5 109.5
N7_5 C9_5 H9B_5 109.5
H9A_5 C9_5 H9B_5 109.5
N7_5 C9_5 H9C_5 109.5
H9A_5 C9_5 H9C_5 109.5
H9B_5 C9_5 H9C_5 109.5
Cl3_6 C1_6 Cl2_6 112.77(19)
Cl3_6 C1_6 H1A_6 109.0
Cl2_6 C1_6 H1A_6 109.0
Cl3_6 C1_6 H1B_6 109.0
Cl2_6 C1_6 H1B_6 109.0
H1A_6 C1_6 H1B_6 107.8

loop_
_geom_bond_atom_site_label_1
_geom_bond_atom_site_label_2
_geom_bond_distance
B1_1 F1_1 1.444(3)
B1_1 N1_4 1.649(3)
B1_1 C1_2 1.652(3)
B1_1 B2_1 1.794(4)
B2_1 F2_1 1.434(3)
B2_1 N1_5 1.652(3)
B2_1 C1_3 1.657(3)
C1_2 C2_2 1.419(3)
C1_2 C6_2 1.422(3)
C2_2 C3_2 1.396(3)
C2_2 C7_2 1.518(3)
C3_2 C4_2 1.391(4)
C3_2 H3_2 0.9500
C4_2 C5_2 1.387(4)
C4_2 C8_2 1.504(4)
C5_2 C6_2 1.398(3)
C5_2 H5_2 0.9500
C6_2 C9_2 1.515(3)
C7_2 H7A_2 0.9800
C7_2 H7B_2 0.9800
C7_2 H7C_2 0.9800
C8_2 H8A_2 0.9800
C8_2 H8B_2 0.9800
C8_2 H8C_2 0.9800
C9_2 H9A_2 0.9800
C9_2 H9B_2 0.9800
C9_2 H9C_2 0.9800
C1_3 C2_3 1.417(3)
C1_3 C6_3 1.423(3)
C2_3 C3_3 1.402(3)
C2_3 C7_3 1.511(3)
C3_3 C4_3 1.383(4)
C3_3 H3_3 0.9500
C4_3 C5_3 1.389(4)
C4_3 C8_3 1.510(3)
C5_3 C6_3 1.400(3)
C5_3 H5_3 0.9500
C6_3 C9_3 1.514(3)
C7_3 H7A_3 0.9800
C7_3 H7B_3 0.9800
C7_3 H7C_3 0.9800
C8_3 H8A_3 0.9800
C8_3 H8B_3 0.9800
C8_3 H8C_3 0.9800
C9_3 H9A_3 0.9800
C9_3 H9B_3 0.9800
C9_3 H9C_3 0.9800
N1_4 C2_4 1.345(3)
N1_4 C6_4 1.360(3)
C2_4 C3_4 1.385(3)
C2_4 H2_4 0.9500
C3_4 C4_4 1.419(3)
C3_4 H3_4 0.9500
C4_4 N7_4 1.350(3)
C4_4 C5_4 1.417(3)
C5_4 C6_4 1.364(3)
C5_4 H5_4 0.9500
C6_4 H6_4 0.9500
N7_4 C8_4 1.453(3)
N7_4 C9_4 1.455(4)
C8_4 H8A_4 0.9800
C8_4 H8B_4 0.9800
C8_4 H8C_4 0.9800
C9_4 H9A_4 0.9800
C9_4 H9B_4 0.9800
C9_4 H9C_4 0.9800
N1_5 C6_5 1.349(3)
N1_5 C2_5 1.352(3)
C2_5 C3_5 1.368(3)
C2_5 H2_5 0.9500
C3_5 C4_5 1.417(3)
C3_5 H3_5 0.9500
C4_5 N7_5 1.350(3)
C4_5 C5_5 1.415(3)
C5_5 C6_5 1.370(3)
C5_5 H5_5 0.9500
C6_5 H6_5 0.9500
N7_5 C9_5 1.455(3)
N7_5 C8_5 1.459(3)
C8_5 H8A_5 0.9800
C8_5 H8B_5 0.9800
C8_5 H8C_5 0.9800
C9_5 H9A_5 0.9800
C9_5 H9B_5 0.9800
C9_5 H9C_5 0.9800
C1_6 Cl3_6 1.728(4)
C1_6 Cl2_6 1.784(4)
C1_6 H1A_6 0.9900
C1_6 H1B_6 0.9900
